data_4025248
loop_
_publ_author_name
'Yanxia Shen'
'Huanfeng Jiang'
'Zhengwang Chen'

_publ_section_title
;
 PdCl2(HNMe2)2-Catalyzed Highly Selective Cross [2 + 2 + 2] Cyclization of
 Alkynoates and Alkenes under Molecular Oxygen
;
_journal_name_full 'Journal of Organic Chemistry'
_journal_page_first 1321
_journal_page_last 1324
_journal_paper_doi 10.1021/jo902636g
_journal_volume 75
_journal_year 2010
_chemical_formula_sum 'C21 H18 O10'
_chemical_formula_weight 430.35
_chemical_name_systematic
; 
 ? 
;
_space_group_IT_number 14
_symmetry_cell_setting monoclinic
_symmetry_space_group_name_Hall '-P 2ybc'
_symmetry_space_group_name_H-M 'P 1 21/c 1'
_atom_sites_solution_hydrogens geom
_atom_sites_solution_primary direct
_atom_sites_solution_secondary difmap
_audit_creation_method SHELXL-97
_cell_angle_alpha 90.00
_cell_angle_beta 104.32(3)
_cell_angle_gamma 90.00
_cell_formula_units_Z 4
_cell_length_a 13.620(3)
_cell_length_b 19.411(4)
_cell_length_c 8.0165(16)
_cell_measurement_temperature 293(2)
_cell_volume 2053.5(8)
_computing_structure_refinement 'SHELXL-97 (Sheldrick, 1997)'
_computing_structure_solution 'SHELXS-97 (Sheldrick, 1990)'
_diffrn_ambient_temperature 293(2)
_diffrn_measured_fraction_theta_full 0.998
_diffrn_measured_fraction_theta_max 0.998
_diffrn_radiation_monochromator graphite
_diffrn_radiation_source 'fine-focus sealed tube'
_diffrn_radiation_type MoK\a
_diffrn_radiation_wavelength 0.71073
_diffrn_reflns_av_R_equivalents 0.0318
_diffrn_reflns_av_sigmaI/netI 0.0273
_diffrn_reflns_limit_h_max 16
_diffrn_reflns_limit_h_min -16
_diffrn_reflns_limit_k_max 23
_diffrn_reflns_limit_k_min -23
_diffrn_reflns_limit_l_max 9
_diffrn_reflns_limit_l_min -9
_diffrn_reflns_number 16049
_diffrn_reflns_theta_full 25.19
_diffrn_reflns_theta_max 25.19
_diffrn_reflns_theta_min 3.09
_exptl_absorpt_coefficient_mu 0.113
_exptl_absorpt_correction_T_max 0.9768
_exptl_absorpt_correction_T_min 0.9659
_exptl_crystal_density_diffrn 1.392
_exptl_crystal_density_method 'not measured'
_exptl_crystal_F_000 896
_exptl_crystal_size_max 0.31
_exptl_crystal_size_mid 0.26
_exptl_crystal_size_min 0.21
_refine_diff_density_max 0.326
_refine_diff_density_min -0.221
_refine_diff_density_rms 0.047
_refine_ls_extinction_method none
_refine_ls_goodness_of_fit_ref 1.077
_refine_ls_hydrogen_treatment mixed
_refine_ls_matrix_type full
_refine_ls_number_parameters 284
_refine_ls_number_reflns 3695
_refine_ls_number_restraints 0
_refine_ls_restrained_S_all 1.077
_refine_ls_R_factor_all 0.0687
_refine_ls_R_factor_gt 0.0407
_refine_ls_shift/su_max 0.003
_refine_ls_shift/su_mean 0.000
_refine_ls_structure_factor_coef Fsqd
_refine_ls_weighting_details 'calc w=1/[\s^2^(Fo^2^)+(0.0726P)^2^+0.2974P] where P=(Fo^2^+2Fc^2^)/3'
_refine_ls_weighting_scheme calc
_refine_ls_wR_factor_gt 0.1058
_refine_ls_wR_factor_ref 0.1343
_reflns_number_gt 2458
_reflns_number_total 3695
_reflns_threshold_expression >2sigma(I)
_cod_data_source_file jo902636g_si_002.cif
_cod_data_source_block 1
_cod_original_cell_volume 2053.6(7)
_cod_database_code 4025248

loop_
_symmetry_equiv_pos_as_xyz
'x, y, z'
'-x, y+1/2, -z+1/2'
'-x, -y, -z'
'x, -y-1/2, z-1/2'

loop_
_atom_site_label
_atom_site_type_symbol
_atom_site_fract_x
_atom_site_fract_y
_atom_site_fract_z
_atom_site_U_iso_or_equiv
_atom_site_adp_type
_atom_site_occupancy
_atom_site_symmetry_multiplicity
_atom_site_calc_flag
_atom_site_refinement_flags
_atom_site_disorder_assembly
_atom_site_disorder_group
C1 C 0.36168(15) 0.41977(10) 0.2182(2) 0.0394(5) Uani 1 1 d . . .
O1 O 0.37814(12) 0.30132(7) 0.2724(2) 0.0561(4) Uani 1 1 d . . .
C2 C 0.46479(16) 0.43427(10) 0.2446(2) 0.0398(5) Uani 1 1 d . . .
O2 O 0.24573(15) 0.33685(9) 0.0686(2) 0.0737(5) Uani 1 1 d . . .
C3 C 0.49827(16) 0.50302(10) 0.2682(3) 0.0411(5) Uani 1 1 d . . .
O3 O 0.53411(12) 0.34966(8) 0.10079(19) 0.0531(4) Uani 1 1 d . . .
C4 C 0.42842(16) 0.55478(11) 0.2704(3) 0.0444(5) Uani 1 1 d . . .
H4 H 0.4506 0.6002 0.2865 0.053 Uiso 1 1 calc R . .
O4 O 0.59683(12) 0.35889(8) 0.3858(2) 0.0546(4) Uani 1 1 d . . .
C5 C 0.32730(16) 0.54062(10) 0.2493(3) 0.0419(5) Uani 1 1 d . . .
O5 O 0.65967(13) 0.48048(9) 0.2274(2) 0.0652(5) Uani 1 1 d . . .
C6 C 0.29216(16) 0.47287(10) 0.2198(2) 0.0404(5) Uani 1 1 d . . .
O6 O 0.63775(14) 0.57777(9) 0.3584(3) 0.0793(6) Uani 1 1 d . . .
C7 C 0.32132(17) 0.34876(11) 0.1774(3) 0.0470(5) Uani 1 1 d . . .
O7 O 0.26607(14) 0.65533(8) 0.2017(2) 0.0669(5) Uani 1 1 d . . .
C8 C 0.54011(16) 0.37703(10) 0.2545(3) 0.0413(5) Uani 1 1 d . . .
O8 O 0.18988(11) 0.58205(7) 0.34623(19) 0.0501(4) Uani 1 1 d . . .
C9 C 0.60529(17) 0.52492(11) 0.2901(3) 0.0485(5) Uani 1 1 d . . .
O9 O 0.12311(12) 0.48360(9) 0.0549(2) 0.0579(4) Uani 1 1 d . . .
C10 C 0.25880(16) 0.59960(11) 0.2587(3) 0.0454(5) Uani 1 1 d . . .
O10 O 0.15374(12) 0.42167(8) 0.2973(2) 0.0589(4) Uani 1 1 d . . .
C11 C 0.18054(17) 0.45979(11) 0.1796(3) 0.0439(5) Uani 1 1 d . . .
C12 C 0.3500(2) 0.23001(12) 0.2296(4) 0.0731(8) Uani 1 1 d . . .
H12A H 0.2818 0.2224 0.2384 0.110 Uiso 1 1 calc R . .
H12B H 0.3952 0.2000 0.3080 0.110 Uiso 1 1 calc R . .
H12C H 0.3543 0.2206 0.1141 0.110 Uiso 1 1 calc R . .
C13 C 0.6034(2) 0.29361(14) 0.0957(4) 0.0756(8) Uani 1 1 d . . .
H13A H 0.6716 0.3108 0.1230 0.113 Uiso 1 1 calc R . .
H13B H 0.5876 0.2737 -0.0174 0.113 Uiso 1 1 calc R . .
H13C H 0.5970 0.2591 0.1783 0.113 Uiso 1 1 calc R . .
C14 C 0.76628(19) 0.49562(16) 0.2551(4) 0.0760(8) Uani 1 1 d . . .
H14A H 0.7746 0.5375 0.1965 0.114 Uiso 1 1 calc R . .
H14B H 0.7991 0.4585 0.2109 0.114 Uiso 1 1 calc R . .
H14C H 0.7960 0.5008 0.3761 0.114 Uiso 1 1 calc R . .
C15 C 0.11673(16) 0.63174(10) 0.3616(3) 0.0433(5) Uani 1 1 d . . .
C16 C 0.14427(18) 0.68578(12) 0.4731(3) 0.0554(6) Uani 1 1 d . . .
H16 H 0.2112 0.6917 0.5346 0.066 Uiso 1 1 calc R . .
C17 C 0.0697(2) 0.73134(13) 0.4917(3) 0.0622(7) Uani 1 1 d . . .
H17 H 0.0865 0.7684 0.5668 0.075 Uiso 1 1 calc R . .
C18 C -0.02867(19) 0.72231(13) 0.4003(3) 0.0608(6) Uani 1 1 d . . .
H18 H -0.0784 0.7531 0.4137 0.073 Uiso 1 1 calc R . .
C19 C -0.05361(18) 0.66800(13) 0.2895(3) 0.0581(6) Uani 1 1 d . . .
H19 H -0.1204 0.6621 0.2274 0.070 Uiso 1 1 calc R . .
C20 C 0.01970(18) 0.62176(12) 0.2688(3) 0.0516(6) Uani 1 1 d . . .
H20 H 0.0031 0.5848 0.1933 0.062 Uiso 1 1 calc R . .
C21 C 0.0458(2) 0.40815(16) 0.2673(4) 0.0809(9) Uani 1 1 d . . .
H21A H 0.0095 0.4510 0.2523 0.121 Uiso 1 1 calc R . .
H21B H 0.0330 0.3840 0.3642 0.121 Uiso 1 1 calc R . .
H21C H 0.0237 0.3806 0.1655 0.121 Uiso 1 1 calc R . .

loop_
_atom_site_aniso_label
_atom_site_aniso_U_11
_atom_site_aniso_U_22
_atom_site_aniso_U_33
_atom_site_aniso_U_23
_atom_site_aniso_U_13
_atom_site_aniso_U_12
C1 0.0374(12) 0.0372(10) 0.0427(10) -0.0002(9) 0.0082(9) 0.0028(9)
O1 0.0549(10) 0.0376(8) 0.0711(10) 0.0039(7) 0.0068(8) -0.0026(7)
C2 0.0416(12) 0.0408(11) 0.0368(10) -0.0003(9) 0.0096(9) 0.0043(9)
O2 0.0598(12) 0.0557(10) 0.0885(13) -0.0121(9) -0.0141(10) -0.0034(9)
C3 0.0392(12) 0.0393(11) 0.0441(11) 0.0014(9) 0.0088(9) 0.0005(9)
O3 0.0591(10) 0.0509(9) 0.0503(8) -0.0071(7) 0.0152(7) 0.0118(7)
C4 0.0461(13) 0.0349(11) 0.0523(12) 0.0017(9) 0.0127(10) 0.0012(9)
O4 0.0473(10) 0.0562(10) 0.0555(9) 0.0006(7) 0.0040(8) 0.0118(7)
C5 0.0420(13) 0.0389(11) 0.0456(11) 0.0044(9) 0.0124(9) 0.0055(9)
O5 0.0448(10) 0.0666(11) 0.0915(13) -0.0114(9) 0.0307(9) -0.0051(8)
C6 0.0381(12) 0.0431(11) 0.0399(10) 0.0030(9) 0.0092(9) 0.0022(9)
O6 0.0543(12) 0.0547(11) 0.1242(16) -0.0164(11) 0.0131(11) -0.0116(9)
C7 0.0420(13) 0.0429(12) 0.0554(12) -0.0031(10) 0.0107(11) 0.0016(10)
O7 0.0697(12) 0.0460(10) 0.0947(13) 0.0198(9) 0.0390(10) 0.0154(8)
C8 0.0386(12) 0.0395(11) 0.0459(12) -0.0006(9) 0.0104(10) 0.0013(9)
O8 0.0504(10) 0.0417(8) 0.0635(9) 0.0040(7) 0.0244(8) 0.0095(7)
C9 0.0432(13) 0.0438(13) 0.0586(13) 0.0061(11) 0.0125(10) -0.0001(10)
O9 0.0409(9) 0.0731(11) 0.0569(9) 0.0103(8) 0.0063(8) 0.0040(8)
C10 0.0440(13) 0.0403(12) 0.0528(12) 0.0039(10) 0.0133(10) 0.0041(9)
O10 0.0492(10) 0.0638(10) 0.0648(10) 0.0140(8) 0.0165(8) -0.0074(8)
C11 0.0412(13) 0.0440(12) 0.0478(12) -0.0013(10) 0.0133(10) 0.0030(10)
C12 0.078(2) 0.0368(13) 0.101(2) 0.0008(13) 0.0150(16) -0.0084(12)
C13 0.089(2) 0.0648(17) 0.0794(18) -0.0097(14) 0.0329(16) 0.0298(15)
C14 0.0396(15) 0.102(2) 0.092(2) 0.0103(17) 0.0273(14) -0.0040(14)
C15 0.0423(13) 0.0399(11) 0.0493(11) 0.0007(9) 0.0146(10) 0.0066(9)
C16 0.0427(14) 0.0581(14) 0.0622(14) -0.0123(12) 0.0069(11) 0.0024(11)
C17 0.0602(17) 0.0523(14) 0.0746(16) -0.0193(12) 0.0178(13) 0.0033(12)
C18 0.0499(15) 0.0581(15) 0.0771(16) -0.0003(13) 0.0209(13) 0.0140(12)
C19 0.0399(14) 0.0653(16) 0.0654(14) 0.0027(12) 0.0060(11) 0.0035(11)
C20 0.0514(15) 0.0491(13) 0.0531(12) -0.0045(10) 0.0106(11) -0.0020(11)
C21 0.0518(17) 0.091(2) 0.104(2) 0.0147(17) 0.0274(16) -0.0175(15)

loop_
_atom_type_symbol
_atom_type_description
_atom_type_scat_dispersion_real
_atom_type_scat_dispersion_imag
_atom_type_scat_source
C C 0.0033 0.0016 'International Tables Vol C Tables 4.2.6.8 and 6.1.1.4'
H H 0.0000 0.0000 'International Tables Vol C Tables 4.2.6.8 and 6.1.1.4'
O O 0.0106 0.0060 'International Tables Vol C Tables 4.2.6.8 and 6.1.1.4'

loop_
_geom_angle_atom_site_label_1
_geom_angle_atom_site_label_2
_geom_angle_atom_site_label_3
_geom_angle
_geom_angle_site_symmetry_1
_geom_angle_site_symmetry_3
_geom_angle_publ_flag
C2 C1 C6 120.45(18) . . ?
C2 C1 C7 121.49(18) . . ?
C6 C1 C7 117.96(19) . . ?
C7 O1 C12 116.47(19) . . ?
C1 C2 C3 119.45(18) . . ?
C1 C2 C8 120.50(18) . . ?
C3 C2 C8 120.01(19) . . ?
C4 C3 C2 119.2(2) . . ?
C4 C3 C9 116.56(19) . . ?
C2 C3 C9 124.23(19) . . ?
C8 O3 C13 115.87(19) . . ?
C5 C4 C3 121.6(2) . . ?
C5 C4 H4 119.2 . . ?
C3 C4 H4 119.2 . . ?
C4 C5 C6 119.98(19) . . ?
C4 C5 C10 117.47(19) . . ?
C6 C5 C10 122.56(19) . . ?
C9 O5 C14 116.6(2) . . ?
C5 C6 C1 119.27(19) . . ?
C5 C6 C11 118.87(18) . . ?
C1 C6 C11 121.74(18) . . ?
O2 C7 O1 124.3(2) . . ?
O2 C7 C1 122.9(2) . . ?
O1 C7 C1 112.80(19) . . ?
O4 C8 O3 125.36(19) . . ?
O4 C8 C2 123.33(18) . . ?
O3 C8 C2 111.31(18) . . ?
C10 O8 C15 118.00(16) . . ?
O6 C9 O5 124.0(2) . . ?
O6 C9 C3 122.7(2) . . ?
O5 C9 C3 113.31(19) . . ?
O7 C10 O8 124.45(19) . . ?
O7 C10 C5 124.6(2) . . ?
O8 C10 C5 110.94(17) . . ?
C11 O10 C21 115.48(19) . . ?
O9 C11 O10 125.0(2) . . ?
O9 C11 C6 122.18(19) . . ?
O10 C11 C6 112.80(19) . . ?
O1 C12 H12A 109.5 . . ?
O1 C12 H12B 109.5 . . ?
H12A C12 H12B 109.5 . . ?
O1 C12 H12C 109.5 . . ?
H12A C12 H12C 109.5 . . ?
H12B C12 H12C 109.5 . . ?
O3 C13 H13A 109.5 . . ?
O3 C13 H13B 109.5 . . ?
H13A C13 H13B 109.5 . . ?
O3 C13 H13C 109.5 . . ?
H13A C13 H13C 109.5 . . ?
H13B C13 H13C 109.5 . . ?
O5 C14 H14A 109.5 . . ?
O5 C14 H14B 109.5 . . ?
H14A C14 H14B 109.5 . . ?
O5 C14 H14C 109.5 . . ?
H14A C14 H14C 109.5 . . ?
H14B C14 H14C 109.5 . . ?
C20 C15 C16 122.6(2) . . ?
C20 C15 O8 117.74(19) . . ?
C16 C15 O8 119.6(2) . . ?
C15 C16 C17 118.1(2) . . ?
C15 C16 H16 121.0 . . ?
C17 C16 H16 121.0 . . ?
C18 C17 C16 120.5(2) . . ?
C18 C17 H17 119.7 . . ?
C16 C17 H17 119.7 . . ?
C19 C18 C17 119.9(2) . . ?
C19 C18 H18 120.0 . . ?
C17 C18 H18 120.0 . . ?
C18 C19 C20 120.5(2) . . ?
C18 C19 H19 119.7 . . ?
C20 C19 H19 119.7 . . ?
C15 C20 C19 118.3(2) . . ?
C15 C20 H20 120.8 . . ?
C19 C20 H20 120.8 . . ?
O10 C21 H21A 109.5 . . ?
O10 C21 H21B 109.5 . . ?
H21A C21 H21B 109.5 . . ?
O10 C21 H21C 109.5 . . ?
H21A C21 H21C 109.5 . . ?
H21B C21 H21C 109.5 . . ?

loop_
_geom_bond_atom_site_label_1
_geom_bond_atom_site_label_2
_geom_bond_distance
_geom_bond_site_symmetry_2
_geom_bond_publ_flag
C1 C2 1.396(3) . ?
C1 C6 1.402(3) . ?
C1 C7 1.490(3) . ?
O1 C7 1.317(3) . ?
O1 C12 1.455(3) . ?
C2 C3 1.408(3) . ?
C2 C8 1.501(3) . ?
O2 C7 1.196(3) . ?
C3 C4 1.387(3) . ?
C3 C9 1.486(3) . ?
O3 C8 1.326(2) . ?
O3 C13 1.448(3) . ?
C4 C5 1.373(3) . ?
C4 H4 0.9300 . ?
O4 C8 1.194(2) . ?
C5 C6 1.399(3) . ?
C5 C10 1.491(3) . ?
O5 C9 1.315(3) . ?
O5 C14 1.444(3) . ?
C6 C11 1.496(3) . ?
O6 C9 1.195(3) . ?
O7 C10 1.188(3) . ?
O8 C10 1.348(2) . ?
O8 C15 1.414(2) . ?
O9 C11 1.200(3) . ?
O10 C11 1.319(3) . ?
O10 C21 1.453(3) . ?
C12 H12A 0.9600 . ?
C12 H12B 0.9600 . ?
C12 H12C 0.9600 . ?
C13 H13A 0.9600 . ?
C13 H13B 0.9600 . ?
C13 H13C 0.9600 . ?
C14 H14A 0.9600 . ?
C14 H14B 0.9600 . ?
C14 H14C 0.9600 . ?
C15 C20 1.360(3) . ?
C15 C16 1.369(3) . ?
C16 C17 1.382(3) . ?
C16 H16 0.9300 . ?
C17 C18 1.370(4) . ?
C17 H17 0.9300 . ?
C18 C19 1.366(4) . ?
C18 H18 0.9300 . ?
C19 C20 1.383(3) . ?
C19 H19 0.9300 . ?
C20 H20 0.9300 . ?
C21 H21A 0.9600 . ?
C21 H21B 0.9600 . ?
C21 H21C 0.9600 . ?

loop_
_cod_related_entry_id
_cod_related_entry_database
_cod_related_entry_code
1 ChemSpider 30659147
